data_1100221
loop_
_publ_author_name
'Bach, Thorsten'
'Schlummer, Bj\"orn'
'Harms, Klaus'

_publ_section_title
;
 Intramolecular Iron(II)-catalyzed Nitrogen Transfer Reactions of
 Unsaturated Alkoxycarbonyl Azides: A Facile and Stereoselective
 Route to 4,5-Disubstituted Oxazolidinones
;
_journal_coden_ASTM CEUJED
_journal_issue 12
_journal_name_full 'Chemistry - A European Journal'
_journal_page_first 2581
_journal_page_last 2594
_journal_paper_doi 10.1002/1521-3765(20010618)7:12<2581::aid-chem25810>3.0.co;2-o
_journal_volume 7
_journal_year 2001
_chemical_formula_moiety 'C7 H10 Cl1 N1 O2'
_chemical_formula_sum 'C7 H10 Cl N O2'
_chemical_melting_point 393.15
_chemical_name_systematic
;
(1RS,2SR,6RS)-9-Aza-2-chloro-7-oxabicyclo(4.3.0)nonan-8-one
;
_space_group_IT_number 14
_symmetry_cell_setting monoclinic
_symmetry_space_group_name_Hall '-P 2ybc'
_symmetry_space_group_name_H-M 'P 1 21/c 1'
_cell_angle_alpha 90
_cell_angle_beta 93.864(17)
_cell_angle_gamma 90
_cell_formula_units_Z 4
_cell_length_a 5.3339(8)
_cell_length_b 12.4601(17)
_cell_length_c 11.8203(17)
_cell_volume 783.802
_diffrn_ambient_temperature 193
_exptl_crystal_colour colorless.
_exptl_crystal_density_diffrn 1.488
_exptl_crystal_description 'thin plate'
_refine_ls_R_factor_gt 3.45
_refine_ls_wR_factor_gt 3.45
_cod_original_sg_symbol_H-M 'P 21/c'
_cod_original_formula_sum 'C7 H10 Cl1 N1 O2'
_cod_database_code 1100221

loop_
_symmetry_equiv_pos_site_id
_symmetry_equiv_pos_as_xyz
1 x,y,z
2 x,1/2-y,1/2+z
3 -x,-y,-z
4 -x,-1/2+y,-1/2-z

loop_
_atom_site_label
_atom_site_type_symbol
_atom_site_fract_x
_atom_site_fract_y
_atom_site_fract_z
Cl1 Cl 0.97787(11) 0.30424(4) 0.84710(5)
O1 O 0.4650(3) -0.02668(11) 0.84579(13)
O2 O 0.7837(3) -0.10449(11) 0.94805(13)
C1 C 0.6983(4) -0.02564(17) 0.89772(18)
N1 N 0.8077(4) 0.07108(14) 0.88409(18)
H1 H 0.920(5) 0.0868(19) 0.931(2)
C2 C 0.6175(4) 0.14935(16) 0.84566(19)
H2 H 0.542(4) 0.1806(16) 0.9136(19)
C3 C 0.7091(4) 0.24039(17) 0.7725(2)
H3 H 0.581(4) 0.2958(18) 0.7671(18)
C4 C 0.7700(4) 0.2083(2) 0.6538(2)
H4 H 0.811(4) 0.272(2) 0.614(2)
H5 H 0.908(4) 0.1584(19) 0.6572(19)
C5 C 0.5406(5) 0.15469(19) 0.5955(2)
H6 H 0.569(4) 0.134(2) 0.516(2)
H7 H 0.390(5) 0.2041(19) 0.596(2)
C6 C 0.4814(5) 0.05147(18) 0.6586(2)
H8 H 0.623(4) 0.0031(18) 0.659(2)
H9 H 0.337(5) 0.0132(18) 0.623(2)
C7 C 0.4305(4) 0.07354(17) 0.7817(2)
H10 H 0.264(4) 0.0934(16) 0.7883(18)

loop_
_atom_type_symbol
_atom_type_radius_bond
C 0.68
H 0.23
Cl 0.99
N 0.68
O 0.68
